data_4082771
loop_
_publ_author_name
'Ebert, Hanna'
'Timmermann, Vanessa'
'Oswald, Tim'
'Saak, Wolfgang'
'Schmidtmann, Marc'
'Friedemann, Marion'
'Haase, Detlev'
'Beckhaus, R\"udiger'

_publ_section_title
;
 Synthesis and Reactivity of Bis(\h5:\h1-pentafulvene)zirconium Complexes
;
_journal_issue 6
_journal_name_full Organometallics
_journal_page_first 1440
_journal_paper_doi 10.1021/om500031s
_journal_volume 33
_journal_year 2014
_chemical_formula_sum 'C66 H56 O2 Zr'
_chemical_formula_weight 972.33
_chemical_name_systematic
; 
 ? 
;
_space_group_IT_number 1
_symmetry_cell_setting triclinic
_symmetry_space_group_name_Hall 'P 1'
_symmetry_space_group_name_H-M 'P 1'
_atom_sites_solution_hydrogens geom
_atom_sites_solution_primary direct
_atom_sites_solution_secondary difmap
_audit_creation_method SHELXL-97
_cell_angle_alpha 87.9150(10)
_cell_angle_beta 70.6650(10)
_cell_angle_gamma 76.8050(10)
_cell_formula_units_Z 1
_cell_length_a 9.4733(2)
_cell_length_b 9.7913(2)
_cell_length_c 14.0972(3)
_cell_measurement_reflns_used 9964
_cell_measurement_temperature 153(2)
_cell_measurement_theta_max 30.93
_cell_measurement_theta_min 2.58
_cell_volume 1200.18(4)
_computing_cell_refinement 'Bruker SAINT'
_computing_data_collection 'Bruker APEX2'
_computing_data_reduction 'Bruker SAINT'
_computing_molecular_graphics 'Diamond Crystal Impact, 2010)'
_computing_publication_material 'SHELX-97 (Sheldrick, 2008)'
_computing_structure_refinement 'SHELXL-97 (Sheldrick, 2008)'
_computing_structure_solution 'SHELXS-97 (Sheldrick, 2008)'
_diffrn_ambient_temperature 153(2)
_diffrn_measured_fraction_theta_full 0.998
_diffrn_measured_fraction_theta_max 0.998
_diffrn_measurement_device_type 'Bruker APEX-II CCD'
_diffrn_measurement_method '\f and \w scans'
_diffrn_radiation_monochromator graphite
_diffrn_radiation_source 'fine-focus sealed tube'
_diffrn_radiation_type MoK\a
_diffrn_radiation_wavelength 0.71073
_diffrn_reflns_av_R_equivalents 0.0400
_diffrn_reflns_av_sigmaI/netI 0.0518
_diffrn_reflns_limit_h_max 14
_diffrn_reflns_limit_h_min -14
_diffrn_reflns_limit_k_max 14
_diffrn_reflns_limit_k_min -14
_diffrn_reflns_limit_l_max 21
_diffrn_reflns_limit_l_min -19
_diffrn_reflns_number 46068
_diffrn_reflns_theta_full 32.63
_diffrn_reflns_theta_max 32.63
_diffrn_reflns_theta_min 2.58
_exptl_absorpt_coefficient_mu 0.277
_exptl_absorpt_correction_T_max 0.9895
_exptl_absorpt_correction_T_min 0.8938
_exptl_absorpt_correction_type numerical
_exptl_absorpt_process_details 'SADABS (Sheldrick)'
_exptl_crystal_colour colourless
_exptl_crystal_density_diffrn 1.345
_exptl_crystal_density_method 'not measured'
_exptl_crystal_description plate
_exptl_crystal_F_000 508
_exptl_crystal_size_max 0.41
_exptl_crystal_size_mid 0.16
_exptl_crystal_size_min 0.04
_refine_diff_density_max 0.429
_refine_diff_density_min -0.230
_refine_diff_density_rms 0.057
_refine_ls_abs_structure_details 'Flack H D (1983), Acta Cryst. A39, 876-881'
_refine_ls_abs_structure_Flack -0.005(12)
_refine_ls_extinction_method none
_refine_ls_goodness_of_fit_ref 1.010
_refine_ls_hydrogen_treatment constr
_refine_ls_matrix_type full
_refine_ls_number_parameters 626
_refine_ls_number_reflns 16723
_refine_ls_number_restraints 3
_refine_ls_restrained_S_all 1.010
_refine_ls_R_factor_all 0.0422
_refine_ls_R_factor_gt 0.0343
_refine_ls_shift/su_max 0.001
_refine_ls_shift/su_mean 0.000
_refine_ls_structure_factor_coef Fsqd
_refine_ls_weighting_details 'calc w=1/[\s^2^(Fo^2^)+(0.0340P)^2^+0.0000P] where P=(Fo^2^+2Fc^2^)/3'
_refine_ls_weighting_scheme calc
_refine_ls_wR_factor_gt 0.0673
_refine_ls_wR_factor_ref 0.0700
_reflns_number_gt 15194
_reflns_number_total 16723
_reflns_threshold_expression >2sigma(I)
_cod_data_source_file om500031s_si_001.cif
_cod_data_source_block 9
_cod_depositor_comments
;
The following automatic conversions were performed:

'_symmetry_cell_setting' value 'Triclinic' changed to 'triclinic'
according to
/usr/data/users/saulius/crontab/automatic-downloads/current/ACS/lib/dictionaries/cif_core.dic
dictionary named 'cif_core.dic' version 2.4.2 from 2011-04-26.

Automatic conversion script
Id: cif_fix_values 2281 2013-09-26 08:29:07Z andrius 
;
_cod_original_sg_symbol_H-M 'P1   '
_cod_database_code 4082771

loop_
_symmetry_equiv_pos_as_xyz
'x, y, z'

loop_
_atom_site_label
_atom_site_type_symbol
_atom_site_fract_x
_atom_site_fract_y
_atom_site_fract_z
_atom_site_U_iso_or_equiv
_atom_site_adp_type
_atom_site_occupancy
_atom_site_symmetry_multiplicity
_atom_site_calc_flag
_atom_site_refinement_flags
Zr1 Zr 0.971668(9) 0.538250(9) 0.916634(8) 0.01523(4) Uani 1 1 d .
O1 O 0.81286(12) 0.61631(11) 1.05009(8) 0.0160(2) Uani 1 1 d .
O2 O 1.05473(12) 0.70481(11) 0.85721(8) 0.0157(2) Uani 1 1 d .
C1 C 1.06636(19) 0.44661(17) 1.05780(12) 0.0167(3) Uani 1 1 d .
C2 C 1.03749(19) 0.32857(17) 1.01661(12) 0.0204(3) Uani 1 1 d .
H2 H 0.9596 0.2801 1.0495 0.025 Uiso 1 1 calc R
C3 C 1.1446(2) 0.29642(18) 0.91861(13) 0.0247(3) Uani 1 1 d .
H3 H 1.1515 0.2222 0.8745 0.030 Uiso 1 1 calc R
C4 C 1.2394(2) 0.39308(19) 0.89741(13) 0.0248(4) Uani 1 1 d .
H4 H 1.3201 0.3965 0.8362 0.030 Uiso 1 1 calc R
C5 C 1.19324(18) 0.48456(19) 0.98339(13) 0.0199(3) Uani 1 1 d .
H5 H 1.2393 0.5586 0.9901 0.024 Uiso 1 1 calc R
C6 C 0.96730(17) 0.52997(15) 1.15616(11) 0.0148(3) Uani 1 1 d .
C7 C 1.03295(17) 0.66249(16) 1.15425(11) 0.0160(3) Uani 1 1 d .
C8 C 0.98814(17) 0.78525(16) 1.10771(12) 0.0176(3) Uani 1 1 d .
H8 H 0.8988 0.7980 1.0888 0.021 Uiso 1 1 calc R
C9 C 1.07112(18) 0.88932(17) 1.08841(12) 0.0195(3) Uani 1 1 d .
H9 H 1.0370 0.9717 1.0569 0.023 Uiso 1 1 calc R
C10 C 1.20315(18) 0.87528(17) 1.11437(12) 0.0198(3) Uani 1 1 d .
C11 C 1.24360(18) 0.75644(18) 1.16531(13) 0.0220(3) Uani 1 1 d .
H11 H 1.3299 0.7461 1.1873 0.026 Uiso 1 1 calc R
C12 C 1.16064(18) 0.65252(17) 1.18476(12) 0.0202(3) Uani 1 1 d .
H12 H 1.1916 0.5727 1.2197 0.024 Uiso 1 1 calc R
C13 C 1.3009(2) 0.9818(2) 1.08572(15) 0.0278(4) Uani 1 1 d .
H13A H 1.2929 1.0330 1.1464 0.042 Uiso 1 1 calc R
H13B H 1.2652 1.0479 1.0402 0.042 Uiso 1 1 calc R
H13C H 1.4083 0.9336 1.0519 0.042 Uiso 1 1 calc R
C14 C 0.98689(17) 0.44789(16) 1.24832(12) 0.0165(3) Uani 1 1 d .
C15 C 1.0645(2) 0.3075(2) 1.24069(14) 0.0206(4) Uani 1 1 d .
H15 H 1.1044 0.2587 1.1770 0.025 Uiso 1 1 calc R
C16 C 1.0849(2) 0.23685(18) 1.32486(13) 0.0218(3) Uani 1 1 d .
H16 H 1.1382 0.1410 1.3172 0.026 Uiso 1 1 calc R
C17 C 1.02878(19) 0.30415(18) 1.41926(13) 0.0217(3) Uani 1 1 d .
C18 C 0.9548(2) 0.44522(18) 1.42678(13) 0.0219(3) Uani 1 1 d .
H18 H 0.9165 0.4940 1.4905 0.026 Uiso 1 1 calc R
C19 C 0.93565(18) 0.51667(17) 1.34316(12) 0.0187(3) Uani 1 1 d .
H19 H 0.8870 0.6138 1.3505 0.022 Uiso 1 1 calc R
C20 C 1.0476(2) 0.2258(2) 1.51002(15) 0.0322(4) Uani 1 1 d .
H20A H 1.0085 0.1405 1.5145 0.048 Uiso 1 1 calc R
H20B H 0.9899 0.2857 1.5709 0.048 Uiso 1 1 calc R
H20C H 1.1567 0.2001 1.5036 0.048 Uiso 1 1 calc R
C21 C 0.79443(17) 0.56846(16) 1.14939(11) 0.0155(3) Uani 1 1 d .
C22 C 0.70674(17) 0.44868(16) 1.16173(12) 0.0161(3) Uani 1 1 d .
C23 C 0.59080(18) 0.47345(17) 1.11824(13) 0.0196(3) Uani 1 1 d .
H23 H 0.5778 0.5548 1.0803 0.024 Uiso 1 1 calc R
C24 C 0.49437(19) 0.38259(18) 1.12895(13) 0.0223(3) Uani 1 1 d .
H24 H 0.4166 0.4017 1.0985 0.027 Uiso 1 1 calc R
C25 C 0.5117(2) 0.26413(19) 1.18408(15) 0.0272(4) Uani 1 1 d .
H25 H 0.4462 0.2012 1.1914 0.033 Uiso 1 1 calc R
C26 C 0.6244(2) 0.23771(19) 1.22846(15) 0.0293(4) Uani 1 1 d .
H26 H 0.6362 0.1563 1.2664 0.035 Uiso 1 1 calc R
C27 C 0.7213(2) 0.32961(18) 1.21808(13) 0.0232(3) Uani 1 1 d .
H27 H 0.7977 0.3107 1.2497 0.028 Uiso 1 1 calc R
C28 C 0.67938(17) 0.68047(16) 1.22856(11) 0.0153(3) Uani 1 1 d .
C29 C 0.61695(17) 0.81298(16) 1.20200(12) 0.0185(3) Uani 1 1 d .
H29 H 0.6512 0.8387 1.1340 0.022 Uiso 1 1 calc R
C30 C 0.50457(18) 0.90831(17) 1.27435(13) 0.0219(3) Uani 1 1 d .
H30 H 0.4620 0.9979 1.2548 0.026 Uiso 1 1 calc R
C31 C 0.45411(18) 0.87446(18) 1.37422(13) 0.0236(3) Uani 1 1 d .
H31 H 0.3807 0.9415 1.4236 0.028 Uiso 1 1 calc R
C32 C 0.51216(19) 0.74145(19) 1.40128(13) 0.0232(3) Uani 1 1 d .
H32 H 0.4770 0.7162 1.4694 0.028 Uiso 1 1 calc R
C33 C 0.62142(19) 0.64514(19) 1.32913(13) 0.0190(3) Uani 1 1 d .
H33 H 0.6578 0.5533 1.3482 0.023 Uiso 1 1 calc R
C34 C 0.94714(19) 0.58291(17) 0.74644(11) 0.0168(3) Uani 1 1 d .
C35 C 0.9961(2) 0.43513(18) 0.75076(12) 0.0213(3) Uani 1 1 d .
H35 H 1.0930 0.3791 0.7119 0.026 Uiso 1 1 calc R
C36 C 0.8761(2) 0.38511(19) 0.82301(13) 0.0256(4) Uani 1 1 d .
H36 H 0.8793 0.2905 0.8416 0.031 Uiso 1 1 calc R
C37 C 0.7517(2) 0.5004(2) 0.86201(13) 0.0242(4) Uani 1 1 d .
H37 H 0.6552 0.4970 0.9105 0.029 Uiso 1 1 calc R
C38 C 0.79474(19) 0.62214(19) 0.81675(13) 0.0199(3) Uani 1 1 d .
H38 H 0.7326 0.7149 0.8307 0.024 Uiso 1 1 calc R
C39 C 1.04858(16) 0.68119(16) 0.68829(11) 0.0153(3) Uani 1 1 d .
C40 C 0.98872(17) 0.74970(17) 0.60443(11) 0.0166(3) Uani 1 1 d .
C41 C 0.83673(19) 0.7683(2) 0.60785(13) 0.0188(3) Uani 1 1 d .
H41 H 0.7651 0.7369 0.6640 0.023 Uiso 1 1 calc R
C42 C 0.7878(2) 0.83175(19) 0.53084(13) 0.0210(3) Uani 1 1 d .
H42 H 0.6831 0.8439 0.5361 0.025 Uiso 1 1 calc R
C43 C 0.88804(19) 0.87799(17) 0.44640(12) 0.0204(3) Uani 1 1 d .
C44 C 1.0409(2) 0.85622(18) 0.44139(12) 0.0223(3) Uani 1 1 d .
H44 H 1.1130 0.8848 0.3841 0.027 Uiso 1 1 calc R
C45 C 1.08987(18) 0.79377(18) 0.51809(12) 0.0201(3) Uani 1 1 d .
H45 H 1.1951 0.7804 0.5121 0.024 Uiso 1 1 calc R
C46 C 0.8366(2) 0.94457(19) 0.36164(13) 0.0261(4) Uani 1 1 d .
H46A H 0.8675 1.0341 0.3472 0.039 Uiso 1 1 calc R
H46B H 0.7246 0.9611 0.3812 0.039 Uiso 1 1 calc R
H46C H 0.8845 0.8817 0.3014 0.039 Uiso 1 1 calc R
C47 C 1.21069(17) 0.58590(17) 0.63818(12) 0.0175(3) Uani 1 1 d .
C48 C 1.2365(2) 0.50233(19) 0.55306(13) 0.0226(3) Uani 1 1 d .
H48 H 1.1581 0.5136 0.5235 0.027 Uiso 1 1 calc R
C49 C 1.3726(2) 0.4036(2) 0.51043(14) 0.0261(4) Uani 1 1 d .
H49 H 1.3854 0.3490 0.4526 0.031 Uiso 1 1 calc R
C50 C 1.49095(19) 0.38317(18) 0.55108(13) 0.0252(4) Uani 1 1 d .
C51 C 1.46797(19) 0.46814(18) 0.63398(13) 0.0245(3) Uani 1 1 d .
H51 H 1.5480 0.4588 0.6620 0.029 Uiso 1 1 calc R
C52 C 1.33046(18) 0.56703(18) 0.67732(13) 0.0206(3) Uani 1 1 d .
H52 H 1.3184 0.6225 0.7346 0.025 Uiso 1 1 calc R
C53 C 1.6354(2) 0.2714(2) 0.50740(17) 0.0355(4) Uani 1 1 d .
H53A H 1.6900 0.2941 0.4387 0.053 Uiso 1 1 calc R
H53B H 1.6090 0.1805 0.5062 0.053 Uiso 1 1 calc R
H53C H 1.7014 0.2667 0.5488 0.053 Uiso 1 1 calc R
C54 C 1.04439(16) 0.78974(16) 0.77513(11) 0.0147(3) Uani 1 1 d .
C55 C 0.89648(17) 0.90921(16) 0.80989(12) 0.0161(3) Uani 1 1 d .
C56 C 0.81539(19) 0.93184(18) 0.91251(13) 0.0242(3) Uani 1 1 d .
H56 H 0.8484 0.8703 0.9585 0.029 Uiso 1 1 calc R
C57 C 0.6877(2) 1.0419(2) 0.94921(15) 0.0303(4) Uani 1 1 d .
H57 H 0.6349 1.0545 1.0196 0.036 Uiso 1 1 calc R
C58 C 0.6370(2) 1.13296(19) 0.88455(15) 0.0293(4) Uani 1 1 d .
H58 H 0.5487 1.2075 0.9097 0.035 Uiso 1 1 calc R
C59 C 0.7163(2) 1.11447(18) 0.78254(15) 0.0264(4) Uani 1 1 d .
H59 H 0.6825 1.1772 0.7374 0.032 Uiso 1 1 calc R
C60 C 0.8455(2) 1.00472(17) 0.74515(13) 0.0218(3) Uani 1 1 d .
H60 H 0.8996 0.9945 0.6748 0.026 Uiso 1 1 calc R
C61 C 1.17691(17) 0.86805(16) 0.74824(11) 0.0167(3) Uani 1 1 d .
C62 C 1.26015(19) 0.86441(18) 0.81379(13) 0.0216(3) Uani 1 1 d .
H62 H 1.2382 0.8102 0.8719 0.026 Uiso 1 1 calc R
C63 C 1.3753(2) 0.9391(2) 0.79561(14) 0.0272(4) Uani 1 1 d .
H63 H 1.4317 0.9340 0.8408 0.033 Uiso 1 1 calc R
C64 C 1.4076(2) 1.0201(2) 0.71245(14) 0.0297(4) Uani 1 1 d .
H64 H 1.4867 1.0700 0.6995 0.036 Uiso 1 1 calc R
C65 C 1.3233(2) 1.0279(2) 0.64826(15) 0.0309(4) Uani 1 1 d .
H65 H 1.3433 1.0851 0.5916 0.037 Uiso 1 1 calc R
C66 C 1.2095(2) 0.9529(2) 0.66563(13) 0.0255(4) Uani 1 1 d .
H66 H 1.1529 0.9596 0.6205 0.031 Uiso 1 1 calc R

loop_
_atom_site_aniso_label
_atom_site_aniso_U_11
_atom_site_aniso_U_22
_atom_site_aniso_U_33
_atom_site_aniso_U_23
_atom_site_aniso_U_13
_atom_site_aniso_U_12
Zr1 0.01889(7) 0.01614(7) 0.01081(6) 0.00237(5) -0.00470(5) -0.00490(5)
O1 0.0190(5) 0.0173(5) 0.0116(5) 0.0036(4) -0.0053(4) -0.0042(4)
O2 0.0195(5) 0.0165(5) 0.0122(5) 0.0042(4) -0.0064(4) -0.0052(4)
C1 0.0183(7) 0.0165(7) 0.0131(7) 0.0025(5) -0.0053(6) 0.0001(6)
C2 0.0259(8) 0.0160(7) 0.0172(7) 0.0022(6) -0.0070(6) -0.0008(6)
C3 0.0333(9) 0.0184(8) 0.0170(8) -0.0009(6) -0.0076(7) 0.0039(7)
C4 0.0234(8) 0.0261(8) 0.0168(8) 0.0027(6) -0.0023(6) 0.0038(7)
C5 0.0159(7) 0.0220(8) 0.0183(8) 0.0046(6) -0.0041(6) -0.0004(6)
C6 0.0176(6) 0.0139(6) 0.0135(7) 0.0029(5) -0.0061(5) -0.0035(5)
C7 0.0170(6) 0.0162(7) 0.0143(7) 0.0016(5) -0.0042(5) -0.0043(5)
C8 0.0176(7) 0.0193(7) 0.0170(7) 0.0023(6) -0.0075(5) -0.0040(6)
C9 0.0235(7) 0.0175(7) 0.0184(7) 0.0038(6) -0.0078(6) -0.0055(6)
C10 0.0213(7) 0.0198(7) 0.0182(7) -0.0013(6) -0.0049(6) -0.0068(6)
C11 0.0198(7) 0.0240(8) 0.0247(8) 0.0030(6) -0.0100(6) -0.0061(6)
C12 0.0206(7) 0.0193(7) 0.0221(8) 0.0041(6) -0.0100(6) -0.0035(6)
C13 0.0293(9) 0.0267(9) 0.0323(10) 0.0045(7) -0.0121(7) -0.0137(7)
C14 0.0175(7) 0.0176(7) 0.0161(7) 0.0043(5) -0.0071(5) -0.0056(6)
C15 0.0229(8) 0.0204(8) 0.0174(8) 0.0028(6) -0.0071(6) -0.0025(7)
C16 0.0224(8) 0.0193(8) 0.0237(9) 0.0047(6) -0.0093(7) -0.0030(7)
C17 0.0266(8) 0.0244(8) 0.0194(8) 0.0082(6) -0.0127(6) -0.0099(7)
C18 0.0288(8) 0.0245(8) 0.0170(7) 0.0027(6) -0.0114(6) -0.0096(7)
C19 0.0219(7) 0.0178(7) 0.0172(7) 0.0024(6) -0.0077(6) -0.0046(6)
C20 0.0466(11) 0.0326(10) 0.0261(9) 0.0123(8) -0.0223(8) -0.0125(9)
C21 0.0185(6) 0.0154(7) 0.0123(6) 0.0032(5) -0.0047(5) -0.0045(5)
C22 0.0175(7) 0.0162(7) 0.0146(7) 0.0016(5) -0.0049(5) -0.0050(6)
C23 0.0191(7) 0.0188(8) 0.0202(8) 0.0035(6) -0.0062(6) -0.0038(6)
C24 0.0214(7) 0.0237(8) 0.0253(8) 0.0015(6) -0.0109(6) -0.0071(6)
C25 0.0295(9) 0.0215(8) 0.0366(10) 0.0060(7) -0.0152(7) -0.0118(7)
C26 0.0363(10) 0.0221(8) 0.0382(11) 0.0138(7) -0.0197(8) -0.0146(8)
C27 0.0275(8) 0.0215(8) 0.0264(8) 0.0096(6) -0.0149(7) -0.0094(7)
C28 0.0161(6) 0.0163(7) 0.0144(7) 0.0019(5) -0.0052(5) -0.0055(5)
C29 0.0185(7) 0.0183(7) 0.0197(7) 0.0035(6) -0.0064(6) -0.0062(6)
C30 0.0181(7) 0.0163(7) 0.0302(9) -0.0004(6) -0.0071(6) -0.0030(6)
C31 0.0181(7) 0.0242(8) 0.0253(8) -0.0057(6) -0.0031(6) -0.0040(6)
C32 0.0202(7) 0.0282(9) 0.0177(7) -0.0001(6) -0.0018(6) -0.0053(6)
C33 0.0184(7) 0.0215(8) 0.0165(8) 0.0032(6) -0.0052(6) -0.0045(6)
C34 0.0203(7) 0.0208(8) 0.0116(7) 0.0016(6) -0.0057(5) -0.0087(6)
C35 0.0294(8) 0.0220(8) 0.0151(7) 0.0004(6) -0.0075(6) -0.0105(7)
C36 0.0379(9) 0.0271(9) 0.0199(8) 0.0057(6) -0.0130(7) -0.0188(8)
C37 0.0272(8) 0.0343(10) 0.0172(8) 0.0052(7) -0.0080(6) -0.0188(7)
C38 0.0196(8) 0.0278(9) 0.0151(8) 0.0031(6) -0.0070(6) -0.0094(7)
C39 0.0160(6) 0.0203(7) 0.0112(6) 0.0020(5) -0.0053(5) -0.0062(5)
C40 0.0179(7) 0.0197(7) 0.0119(7) 0.0004(5) -0.0052(5) -0.0036(6)
C41 0.0184(8) 0.0235(8) 0.0148(8) 0.0014(6) -0.0054(6) -0.0058(6)
C42 0.0201(7) 0.0266(8) 0.0188(8) 0.0003(6) -0.0100(6) -0.0046(7)
C43 0.0284(8) 0.0191(7) 0.0145(7) -0.0009(6) -0.0094(6) -0.0036(6)
C44 0.0274(8) 0.0258(8) 0.0131(7) 0.0035(6) -0.0050(6) -0.0081(7)
C45 0.0192(7) 0.0264(8) 0.0153(7) 0.0034(6) -0.0056(6) -0.0070(6)
C46 0.0365(9) 0.0249(9) 0.0200(8) 0.0036(7) -0.0159(7) -0.0038(7)
C47 0.0164(6) 0.0198(7) 0.0156(7) 0.0024(6) -0.0040(5) -0.0048(6)
C48 0.0241(8) 0.0255(8) 0.0179(8) -0.0013(6) -0.0061(6) -0.0065(7)
C49 0.0290(9) 0.0242(9) 0.0212(9) -0.0030(7) -0.0027(7) -0.0062(7)
C50 0.0224(8) 0.0209(8) 0.0234(8) 0.0022(6) 0.0019(6) -0.0018(6)
C51 0.0198(7) 0.0263(9) 0.0249(8) 0.0034(7) -0.0058(6) -0.0032(7)
C52 0.0200(7) 0.0234(8) 0.0174(8) 0.0019(6) -0.0057(6) -0.0041(6)
C53 0.0263(9) 0.0317(10) 0.0349(10) -0.0014(8) 0.0023(7) 0.0015(7)
C54 0.0149(6) 0.0181(7) 0.0119(6) 0.0034(5) -0.0051(5) -0.0051(5)
C55 0.0162(6) 0.0165(7) 0.0181(7) 0.0008(5) -0.0070(5) -0.0067(5)
C56 0.0239(8) 0.0240(8) 0.0195(8) 0.0039(6) -0.0027(6) -0.0022(7)
C57 0.0275(9) 0.0266(9) 0.0269(9) 0.0004(7) 0.0010(7) -0.0017(7)
C58 0.0201(8) 0.0229(8) 0.0419(11) -0.0011(8) -0.0083(7) -0.0021(7)
C59 0.0299(9) 0.0180(8) 0.0384(10) 0.0012(7) -0.0221(8) -0.0035(7)
C60 0.0282(8) 0.0193(8) 0.0212(8) 0.0011(6) -0.0124(6) -0.0057(6)
C61 0.0153(6) 0.0187(7) 0.0157(7) 0.0013(5) -0.0040(5) -0.0049(5)
C62 0.0227(7) 0.0264(8) 0.0181(7) 0.0029(6) -0.0087(6) -0.0076(6)
C63 0.0250(8) 0.0362(10) 0.0269(9) -0.0010(7) -0.0138(7) -0.0118(7)
C64 0.0271(8) 0.0396(11) 0.0278(9) 0.0021(8) -0.0082(7) -0.0197(8)
C65 0.0346(9) 0.0400(11) 0.0263(9) 0.0107(8) -0.0110(7) -0.0249(8)
C66 0.0287(8) 0.0351(10) 0.0217(8) 0.0111(7) -0.0133(7) -0.0191(8)

loop_
_atom_type_symbol
_atom_type_description
_atom_type_scat_dispersion_real
_atom_type_scat_dispersion_imag
_atom_type_scat_source
C C 0.0033 0.0016 'International Tables Vol C Tables 4.2.6.8 and 6.1.1.4'
H H 0.0000 0.0000 'International Tables Vol C Tables 4.2.6.8 and 6.1.1.4'
O O 0.0106 0.0060 'International Tables Vol C Tables 4.2.6.8 and 6.1.1.4'
Zr Zr -2.9673 0.5597 'International Tables Vol C Tables 4.2.6.8 and 6.1.1.4'

loop_
_geom_angle_atom_site_label_1
_geom_angle_atom_site_label_2
_geom_angle_atom_site_label_3
_geom_angle
O2 Zr1 O1 103.39(4)
O2 Zr1 C35 94.37(5)
O1 Zr1 C35 141.51(5)
O2 Zr1 C34 68.79(5)
O1 Zr1 C34 126.49(5)
C35 Zr1 C34 33.02(5)
O2 Zr1 C1 111.46(5)
O1 Zr1 C1 69.95(5)
C35 Zr1 C1 133.88(6)
C34 Zr1 C1 163.50(5)
O2 Zr1 C38 81.87(5)
O1 Zr1 C38 94.51(5)
C35 Zr1 C38 54.18(6)
C34 Zr1 C38 33.12(5)
C1 Zr1 C38 161.14(5)
O2 Zr1 C5 85.14(5)
O1 Zr1 C5 94.66(5)
C35 Zr1 C5 120.97(6)
C34 Zr1 C5 134.59(5)
C1 Zr1 C5 32.94(5)
C38 Zr1 C5 165.54(5)
O2 Zr1 C36 123.34(5)
O1 Zr1 C36 112.53(5)
C35 Zr1 C36 32.89(5)
C34 Zr1 C36 54.73(5)
C1 Zr1 C36 121.21(6)
C38 Zr1 C36 53.85(6)
C5 Zr1 C36 131.28(6)
O2 Zr1 C2 139.14(5)
O1 Zr1 C2 83.89(5)
C35 Zr1 C2 104.52(5)
C34 Zr1 C2 137.51(5)
C1 Zr1 C2 33.07(5)
C38 Zr1 C2 138.30(6)
C5 Zr1 C2 54.04(6)
C36 Zr1 C2 88.28(6)
O2 Zr1 C4 91.73(5)
O1 Zr1 C4 123.96(5)
C35 Zr1 C4 88.70(6)
C34 Zr1 C4 109.37(5)
C1 Zr1 C4 54.41(5)
C38 Zr1 C4 141.33(6)
C5 Zr1 C4 32.57(6)
C36 Zr1 C4 101.94(6)
C2 Zr1 C4 53.65(5)
O2 Zr1 C37 114.18(5)
O1 Zr1 C37 87.72(5)
C35 Zr1 C37 53.79(6)
C34 Zr1 C37 54.36(5)
C1 Zr1 C37 132.64(5)
C38 Zr1 C37 32.32(5)
C5 Zr1 C37 159.47(6)
C36 Zr1 C37 32.14(6)
C2 Zr1 C37 106.16(6)
C4 Zr1 C37 134.03(6)
O2 Zr1 C3 122.83(5)
O1 Zr1 C3 116.11(5)
C35 Zr1 C3 79.76(6)
C34 Zr1 C3 110.98(5)
C1 Zr1 C3 54.18(5)
C38 Zr1 C3 130.48(6)
C5 Zr1 C3 53.54(6)
C36 Zr1 C3 77.96(6)
C2 Zr1 C3 32.25(5)
C4 Zr1 C3 32.04(6)
C37 Zr1 C3 107.31(6)
C21 O1 Zr1 130.35(9)
C54 O2 Zr1 134.47(9)
C5 C1 C2 106.83(15)
C5 C1 C6 125.69(15)
C2 C1 C6 126.96(14)
C5 C1 Zr1 74.16(9)
C2 C1 Zr1 74.40(9)
C6 C1 Zr1 110.69(10)
C3 C2 C1 108.32(15)
C3 C2 Zr1 75.17(9)
C1 C2 Zr1 72.53(9)
C4 C3 C2 108.34(16)
C4 C3 Zr1 73.26(10)
C2 C3 Zr1 72.58(9)
C3 C4 C5 108.04(15)
C3 C4 Zr1 74.70(10)
C5 C4 Zr1 72.83(9)
C4 C5 C1 108.45(16)
C4 C5 Zr1 74.60(10)
C1 C5 Zr1 72.91(9)
C1 C6 C14 111.29(12)
C1 C6 C7 105.44(12)
C14 C6 C7 106.77(12)
C1 C6 C21 104.41(12)
C14 C6 C21 116.04(11)
C7 C6 C21 112.44(12)
C12 C7 C8 116.66(14)
C12 C7 C6 119.10(13)
C8 C7 C6 123.33(14)
C9 C8 C7 121.61(15)
C8 C9 C10 121.35(15)
C11 C10 C9 117.12(14)
C11 C10 C13 121.32(15)
C9 C10 C13 121.53(15)
C12 C11 C10 121.49(15)
C11 C12 C7 121.61(15)
C15 C14 C19 117.07(15)
C15 C14 C6 122.54(14)
C19 C14 C6 120.23(14)
C14 C15 C16 121.40(17)
C17 C16 C15 121.20(16)
C16 C17 C18 117.61(15)
C16 C17 C20 120.73(16)
C18 C17 C20 121.66(16)
C17 C18 C19 121.51(16)
C18 C19 C14 121.13(15)
O1 C21 C28 110.74(12)
O1 C21 C22 106.07(12)
C28 C21 C22 102.34(11)
O1 C21 C6 104.87(11)
C28 C21 C6 114.20(12)
C22 C21 C6 118.39(12)
C27 C22 C23 117.71(15)
C27 C22 C21 127.52(15)
C23 C22 C21 114.46(13)
C24 C23 C22 121.76(15)
C25 C24 C23 119.76(16)
C26 C25 C24 119.69(16)
C25 C26 C27 120.62(16)
C22 C27 C26 120.45(16)
C29 C28 C33 117.77(15)
C29 C28 C21 121.92(13)
C33 C28 C21 119.93(14)
C28 C29 C30 120.55(15)
C31 C30 C29 120.98(16)
C30 C31 C32 119.06(15)
C31 C32 C33 120.11(16)
C32 C33 C28 121.39(16)
C35 C34 C38 106.49(14)
C35 C34 C39 125.65(14)
C38 C34 C39 127.34(15)
C35 C34 Zr1 73.48(9)
C38 C34 Zr1 73.97(9)
C39 C34 Zr1 111.55(10)
C34 C35 C36 108.63(15)
C34 C35 Zr1 73.49(9)
C36 C35 Zr1 74.47(10)
C37 C36 C35 107.88(15)
C37 C36 Zr1 75.02(10)
C35 C36 Zr1 72.64(10)
C36 C37 C38 108.23(14)
C36 C37 Zr1 72.84(10)
C38 C37 Zr1 72.37(9)
C37 C38 C34 108.75(16)
C37 C38 Zr1 75.31(10)
C34 C38 Zr1 72.91(9)
C34 C39 C40 109.92(12)
C34 C39 C47 105.85(13)
C40 C39 C47 108.30(12)
C34 C39 C54 104.20(11)
C40 C39 C54 115.49(12)
C47 C39 C54 112.59(12)
C41 C40 C45 116.56(15)
C41 C40 C39 123.43(13)
C45 C40 C39 119.99(13)
C42 C41 C40 121.35(15)
C43 C42 C41 121.78(16)
C42 C43 C44 117.06(15)
C42 C43 C46 122.14(16)
C44 C43 C46 120.77(15)
C45 C44 C43 121.34(15)
C44 C45 C40 121.86(15)
C52 C47 C48 116.56(15)
C52 C47 C39 124.42(15)
C48 C47 C39 118.73(14)
C49 C48 C47 122.19(17)
C48 C49 C50 121.02(18)
C51 C50 C49 117.20(16)
C51 C50 C53 122.01(18)
C49 C50 C53 120.78(18)
C50 C51 C52 121.76(17)
C47 C52 C51 121.23(17)
O2 C54 C55 109.58(11)
O2 C54 C61 107.51(12)
C55 C54 C61 103.94(12)
O2 C54 C39 104.82(11)
C55 C54 C39 114.31(12)
C61 C54 C39 116.48(11)
C56 C55 C60 117.03(15)
C56 C55 C54 118.68(14)
C60 C55 C54 124.05(14)
C57 C56 C55 121.73(16)
C58 C57 C56 120.56(17)
C57 C58 C59 119.06(16)
C58 C59 C60 120.71(17)
C59 C60 C55 120.88(16)
C62 C61 C66 117.39(14)
C62 C61 C54 119.06(13)
C66 C61 C54 123.32(14)
C61 C62 C63 121.26(16)
C64 C63 C62 120.32(17)
C63 C64 C65 119.12(16)
C64 C65 C66 120.73(17)
C65 C66 C61 121.14(16)

loop_
_geom_bond_atom_site_label_1
_geom_bond_atom_site_label_2
_geom_bond_distance
Zr1 O2 2.0077(10)
Zr1 O1 2.0230(10)
Zr1 C35 2.4995(16)
Zr1 C34 2.4996(15)
Zr1 C1 2.5010(16)
Zr1 C38 2.5134(17)
Zr1 C5 2.5172(17)
Zr1 C36 2.5232(17)
Zr1 C2 2.5253(16)
Zr1 C4 2.5401(17)
Zr1 C37 2.5510(17)
Zr1 C3 2.5584(17)
O1 C21 1.4273(18)
O2 C54 1.4169(17)
C1 C5 1.423(2)
C1 C2 1.431(2)
C1 C6 1.530(2)
C2 C3 1.412(2)
C3 C4 1.407(3)
C4 C5 1.418(3)
C6 C14 1.544(2)
C6 C7 1.557(2)
C6 C21 1.629(2)
C7 C12 1.395(2)
C7 C8 1.396(2)
C8 C9 1.391(2)
C9 C10 1.392(2)
C10 C11 1.391(2)
C10 C13 1.507(2)
C11 C12 1.389(2)
C14 C15 1.392(2)
C14 C19 1.401(2)
C15 C16 1.398(2)
C16 C17 1.387(3)
C17 C18 1.389(2)
C17 C20 1.508(2)
C18 C19 1.391(2)
C21 C28 1.541(2)
C21 C22 1.559(2)
C22 C27 1.393(2)
C22 C23 1.398(2)
C23 C24 1.385(2)
C24 C25 1.381(2)
C25 C26 1.379(3)
C26 C27 1.398(2)
C28 C29 1.391(2)
C28 C33 1.402(2)
C29 C30 1.393(2)
C30 C31 1.383(2)
C31 C32 1.386(3)
C32 C33 1.386(2)
C34 C35 1.421(2)
C34 C38 1.429(2)
C34 C39 1.538(2)
C35 C36 1.422(2)
C36 C37 1.405(3)
C37 C38 1.410(2)
C39 C40 1.543(2)
C39 C47 1.550(2)
C39 C54 1.635(2)
C40 C41 1.394(2)
C40 C45 1.401(2)
C41 C42 1.390(2)
C42 C43 1.390(2)
C43 C44 1.393(2)
C43 C46 1.508(2)
C44 C45 1.383(2)
C47 C52 1.392(2)
C47 C48 1.398(2)
C48 C49 1.385(3)
C49 C50 1.393(3)
C50 C51 1.387(3)
C50 C53 1.502(3)
C51 C52 1.396(2)
C54 C55 1.553(2)
C54 C61 1.553(2)
C55 C56 1.394(2)
C55 C60 1.402(2)
C56 C57 1.387(2)
C57 C58 1.375(3)
C58 C59 1.381(3)
C59 C60 1.394(2)
C61 C62 1.394(2)
C61 C66 1.397(2)
C62 C63 1.399(2)
C63 C64 1.379(3)
C64 C65 1.381(3)
C65 C66 1.391(2)

loop_
_geom_torsion_atom_site_label_1
_geom_torsion_atom_site_label_2
_geom_torsion_atom_site_label_3
_geom_torsion_atom_site_label_4
_geom_torsion
O2 Zr1 O1 C21 -127.16(12)
C35 Zr1 O1 C21 117.69(13)
C34 Zr1 O1 C21 159.50(11)
C1 Zr1 O1 C21 -18.89(11)
C38 Zr1 O1 C21 150.14(12)
C5 Zr1 O1 C21 -41.05(12)
C36 Zr1 O1 C21 97.58(12)
C2 Zr1 O1 C21 11.99(12)
C4 Zr1 O1 C21 -25.75(14)
C37 Zr1 O1 C21 118.52(12)
C3 Zr1 O1 C21 10.34(13)
O1 Zr1 O2 C54 -110.34(12)
C35 Zr1 O2 C54 35.26(13)
C34 Zr1 O2 C54 13.95(12)
C1 Zr1 O2 C54 176.23(12)
C38 Zr1 O2 C54 -17.60(13)
C5 Zr1 O2 C54 156.02(13)
C36 Zr1 O2 C54 18.57(15)
C2 Zr1 O2 C54 153.46(12)
C4 Zr1 O2 C54 124.09(13)
C37 Zr1 O2 C54 -16.78(14)
C3 Zr1 O2 C54 115.88(13)
O2 Zr1 C1 C5 -39.29(11)
O1 Zr1 C1 C5 -136.26(11)
C35 Zr1 C1 C5 80.14(12)
C34 Zr1 C1 C5 48.3(2)
C38 Zr1 C1 C5 -172.19(16)
C36 Zr1 C1 C5 118.92(10)
C2 Zr1 C1 C5 113.06(14)
C4 Zr1 C1 C5 36.74(10)
C37 Zr1 C1 C5 156.93(10)
C3 Zr1 C1 C5 76.48(11)
O2 Zr1 C1 C2 -152.34(9)
O1 Zr1 C1 C2 110.68(10)
C35 Zr1 C1 C2 -32.92(12)
C34 Zr1 C1 C2 -64.8(2)
C38 Zr1 C1 C2 74.8(2)
C5 Zr1 C1 C2 -113.06(14)
C36 Zr1 C1 C2 5.86(12)
C4 Zr1 C1 C2 -76.32(10)
C37 Zr1 C1 C2 43.87(13)
C3 Zr1 C1 C2 -36.58(9)
O2 Zr1 C1 C6 83.47(10)
O1 Zr1 C1 C6 -13.51(9)
C35 Zr1 C1 C6 -157.10(9)
C34 Zr1 C1 C6 171.05(14)
C38 Zr1 C1 C6 -49.4(2)
C5 Zr1 C1 C6 122.75(15)
C36 Zr1 C1 C6 -118.32(10)
C2 Zr1 C1 C6 -124.19(15)
C4 Zr1 C1 C6 159.50(13)
C37 Zr1 C1 C6 -80.31(12)
C3 Zr1 C1 C6 -160.77(13)
C5 C1 C2 C3 -0.39(18)
C6 C1 C2 C3 171.66(15)
Zr1 C1 C2 C3 67.24(12)
C5 C1 C2 Zr1 -67.63(11)
C6 C1 C2 Zr1 104.42(15)
O2 Zr1 C2 C3 -73.78(13)
O1 Zr1 C2 C3 -177.21(11)
C35 Zr1 C2 C3 41.03(12)
C34 Zr1 C2 C3 42.54(14)
C1 Zr1 C2 C3 -115.10(15)
C38 Zr1 C2 C3 92.85(13)
C5 Zr1 C2 C3 -76.93(11)
C36 Zr1 C2 C3 69.91(11)
C4 Zr1 C2 C3 -36.29(11)
C37 Zr1 C2 C3 96.96(11)
O2 Zr1 C2 C1 41.33(12)
O1 Zr1 C2 C1 -62.11(9)
C35 Zr1 C2 C1 156.13(9)
C34 Zr1 C2 C1 157.64(8)
C38 Zr1 C2 C1 -152.05(9)
C5 Zr1 C2 C1 38.17(9)
C36 Zr1 C2 C1 -174.98(10)
C4 Zr1 C2 C1 78.81(11)
C37 Zr1 C2 C1 -147.94(9)
C3 Zr1 C2 C1 115.10(15)
C1 C2 C3 C4 -0.46(19)
Zr1 C2 C3 C4 65.04(12)
C1 C2 C3 Zr1 -65.50(11)
O2 Zr1 C3 C4 15.60(12)
O1 Zr1 C3 C4 -112.94(10)
C35 Zr1 C3 C4 104.20(10)
C34 Zr1 C3 C4 93.26(11)
C1 Zr1 C3 C4 -78.49(11)
C38 Zr1 C3 C4 124.83(11)
C5 Zr1 C3 C4 -37.39(10)
C36 Zr1 C3 C4 137.69(11)
C2 Zr1 C3 C4 -116.02(16)
C37 Zr1 C3 C4 150.96(10)
O2 Zr1 C3 C2 131.62(10)
O1 Zr1 C3 C2 3.09(12)
C35 Zr1 C3 C2 -139.78(11)
C34 Zr1 C3 C2 -150.72(10)
C1 Zr1 C3 C2 37.54(10)
C38 Zr1 C3 C2 -119.15(11)
C5 Zr1 C3 C2 78.63(11)
C36 Zr1 C3 C2 -106.29(11)
C4 Zr1 C3 C2 116.02(16)
C37 Zr1 C3 C2 -93.01(11)
C2 C3 C4 C5 1.14(19)
Zr1 C3 C4 C5 65.73(12)
C2 C3 C4 Zr1 -64.59(12)
O2 Zr1 C4 C3 -166.93(10)
O1 Zr1 C4 C3 85.63(11)
C35 Zr1 C4 C3 -72.60(10)
C34 Zr1 C4 C3 -98.84(10)
C1 Zr1 C4 C3 77.70(10)
C38 Zr1 C4 C3 -87.81(12)
C5 Zr1 C4 C3 114.87(14)
C36 Zr1 C4 C3 -42.30(11)
C2 Zr1 C4 C3 36.54(10)
C37 Zr1 C4 C3 -40.13(13)
O2 Zr1 C4 C5 78.20(10)
O1 Zr1 C4 C5 -29.24(12)
C35 Zr1 C4 C5 172.53(10)
C34 Zr1 C4 C5 146.29(10)
C1 Zr1 C4 C5 -37.17(10)
C38 Zr1 C4 C5 157.32(9)
C36 Zr1 C4 C5 -157.16(10)
C2 Zr1 C4 C5 -78.33(11)
C37 Zr1 C4 C5 -155.00(9)
C3 Zr1 C4 C5 -114.87(14)
C3 C4 C5 C1 -1.39(19)
Zr1 C4 C5 C1 65.59(12)
C3 C4 C5 Zr1 -66.98(12)
C2 C1 C5 C4 1.09(19)
C6 C1 C5 C4 -171.09(14)
Zr1 C1 C5 C4 -66.70(12)
C2 C1 C5 Zr1 67.80(11)
C6 C1 C5 Zr1 -104.38(15)
O2 Zr1 C5 C4 -100.91(10)
O1 Zr1 C5 C4 156.02(10)
C35 Zr1 C5 C4 -8.72(12)
C34 Zr1 C5 C4 -47.32(13)
C1 Zr1 C5 C4 115.35(15)
C38 Zr1 C5 C4 -74.8(3)
C36 Zr1 C5 C4 30.35(13)
C2 Zr1 C5 C4 77.02(11)
C37 Zr1 C5 C4 60.07(19)
C3 Zr1 C5 C4 36.76(10)
O2 Zr1 C5 C1 143.74(10)
O1 Zr1 C5 C1 40.67(10)
C35 Zr1 C5 C1 -124.07(10)
C34 Zr1 C5 C1 -162.68(9)
C38 Zr1 C5 C1 169.9(2)
C36 Zr1 C5 C1 -85.00(11)
C2 Zr1 C5 C1 -38.33(9)
C4 Zr1 C5 C1 -115.35(15)
C37 Zr1 C5 C1 -55.28(19)
C3 Zr1 C5 C1 -78.59(11)
C5 C1 C6 C14 -114.04(17)
C2 C1 C6 C14 75.3(2)
Zr1 C1 C6 C14 161.01(9)
C5 C1 C6 C7 1.4(2)
C2 C1 C6 C7 -169.27(15)
Zr1 C1 C6 C7 -83.60(12)
C5 C1 C6 C21 120.04(16)
C2 C1 C6 C21 -50.58(19)
Zr1 C1 C6 C21 35.08(12)
C1 C6 C7 C12 -83.01(17)
C14 C6 C7 C12 35.46(18)
C21 C6 C7 C12 163.82(13)
C1 C6 C7 C8 85.69(17)
C14 C6 C7 C8 -155.84(14)
C21 C6 C7 C8 -27.48(19)
C12 C7 C8 C9 3.0(2)
C6 C7 C8 C9 -165.94(14)
C7 C8 C9 C10 0.3(2)
C8 C9 C10 C11 -3.4(2)
C8 C9 C10 C13 174.69(16)
C9 C10 C11 C12 3.3(2)
C13 C10 C11 C12 -174.79(16)
C10 C11 C12 C7 -0.1(3)
C8 C7 C12 C11 -3.1(2)
C6 C7 C12 C11 166.33(15)
C1 C6 C14 C15 -10.1(2)
C7 C6 C14 C15 -124.70(16)
C21 C6 C14 C15 109.07(17)
C1 C6 C14 C19 165.13(14)
C7 C6 C14 C19 50.56(17)
C21 C6 C14 C19 -75.67(18)
C19 C14 C15 C16 2.5(2)
C6 C14 C15 C16 177.91(15)
C14 C15 C16 C17 -0.1(3)
C15 C16 C17 C18 -1.5(3)
C15 C16 C17 C20 178.28(17)
C16 C17 C18 C19 0.8(2)
C20 C17 C18 C19 -179.04(16)
C17 C18 C19 C14 1.7(2)
C15 C14 C19 C18 -3.3(2)
C6 C14 C19 C18 -178.77(14)
Zr1 O1 C21 C28 167.32(9)
Zr1 O1 C21 C22 -82.38(14)
Zr1 O1 C21 C6 43.67(15)
C1 C6 C21 O1 -45.50(14)
C14 C6 C21 O1 -168.38(12)
C7 C6 C21 O1 68.31(15)
C1 C6 C21 C28 -166.91(12)
C14 C6 C21 C28 70.21(16)
C7 C6 C21 C28 -53.10(16)
C1 C6 C21 C22 72.48(15)
C14 C6 C21 C22 -50.40(18)
C7 C6 C21 C22 -173.72(12)
O1 C21 C22 C27 147.32(16)
C28 C21 C22 C27 -96.56(18)
C6 C21 C22 C27 30.0(2)
O1 C21 C22 C23 -39.25(17)
C28 C21 C22 C23 76.88(16)
C6 C21 C22 C23 -156.59(13)
C27 C22 C23 C24 -0.9(2)
C21 C22 C23 C24 -175.04(15)
C22 C23 C24 C25 0.2(3)
C23 C24 C25 C26 0.3(3)
C24 C25 C26 C27 -0.1(3)
C23 C22 C27 C26 1.2(3)
C21 C22 C27 C26 174.43(16)
C25 C26 C27 C22 -0.7(3)
O1 C21 C28 C29 -5.34(19)
C22 C21 C28 C29 -118.04(15)
C6 C21 C28 C29 112.77(15)
O1 C21 C28 C33 167.38(13)
C22 C21 C28 C33 54.69(18)
C6 C21 C28 C33 -74.51(17)
C33 C28 C29 C30 2.3(2)
C21 C28 C29 C30 175.15(14)
C28 C29 C30 C31 0.9(2)
C29 C30 C31 C32 -2.7(3)
C30 C31 C32 C33 1.2(3)
C31 C32 C33 C28 2.1(3)
C29 C28 C33 C32 -3.8(2)
C21 C28 C33 C32 -176.83(15)
O2 Zr1 C34 C35 138.34(10)
O1 Zr1 C34 C35 -130.41(9)
C1 Zr1 C34 C35 44.3(2)
C38 Zr1 C34 C35 -113.15(14)
C5 Zr1 C34 C35 79.01(11)
C36 Zr1 C34 C35 -36.94(10)
C2 Zr1 C34 C35 -2.69(13)
C4 Zr1 C34 C35 54.20(10)
C37 Zr1 C34 C35 -76.68(10)
C3 Zr1 C34 C35 20.05(11)
O2 Zr1 C34 C38 -108.51(10)
O1 Zr1 C34 C38 -17.26(12)
C35 Zr1 C34 C38 113.15(14)
C1 Zr1 C34 C38 157.41(16)
C5 Zr1 C34 C38 -167.84(10)
C36 Zr1 C34 C38 76.21(11)
C2 Zr1 C34 C38 110.47(11)
C4 Zr1 C34 C38 167.36(10)
C37 Zr1 C34 C38 36.48(10)
C3 Zr1 C34 C38 133.20(10)
O2 Zr1 C34 C39 15.90(10)
O1 Zr1 C34 C39 107.15(11)
C35 Zr1 C34 C39 -122.44(16)
C1 Zr1 C34 C39 -78.2(2)
C38 Zr1 C34 C39 124.41(16)
C5 Zr1 C34 C39 -43.43(14)
C36 Zr1 C34 C39 -159.38(14)
C2 Zr1 C34 C39 -125.13(11)
C4 Zr1 C34 C39 -68.24(12)
C37 Zr1 C34 C39 160.88(14)
C3 Zr1 C34 C39 -102.40(11)
C38 C34 C35 C36 -0.40(19)
C39 C34 C35 C36 171.76(15)
Zr1 C34 C35 C36 66.76(12)
C38 C34 C35 Zr1 -67.16(11)
C39 C34 C35 Zr1 105.00(15)
O2 Zr1 C35 C34 -38.43(9)
O1 Zr1 C35 C34 79.55(11)
C1 Zr1 C35 C34 -164.04(8)
C38 Zr1 C35 C34 38.28(9)
C5 Zr1 C35 C34 -125.38(10)
C36 Zr1 C35 C34 115.35(15)
C2 Zr1 C35 C34 178.13(9)
C4 Zr1 C35 C34 -130.06(10)
C37 Zr1 C35 C34 78.52(11)
C3 Zr1 C35 C34 -161.02(10)
O2 Zr1 C35 C36 -153.78(11)
O1 Zr1 C35 C36 -35.80(14)
C34 Zr1 C35 C36 -115.35(15)
C1 Zr1 C35 C36 80.61(13)
C38 Zr1 C35 C36 -77.07(11)
C5 Zr1 C35 C36 119.27(11)
C2 Zr1 C35 C36 62.77(11)
C4 Zr1 C35 C36 114.59(11)
C37 Zr1 C35 C36 -36.83(11)
C3 Zr1 C35 C36 83.63(11)
C34 C35 C36 C37 1.2(2)
Zr1 C35 C36 C37 67.33(12)
C34 C35 C36 Zr1 -66.12(12)
O2 Zr1 C36 C37 -82.79(10)
O1 Zr1 C36 C37 42.17(11)
C35 Zr1 C36 C37 -114.62(15)
C34 Zr1 C36 C37 -77.52(10)
C1 Zr1 C36 C37 121.64(10)
C38 Zr1 C36 C37 -36.44(9)
C5 Zr1 C36 C37 160.93(9)
C2 Zr1 C36 C37 124.83(10)
C4 Zr1 C36 C37 177.07(9)
C3 Zr1 C36 C37 155.66(10)
O2 Zr1 C36 C35 31.83(13)
O1 Zr1 C36 C35 156.78(10)
C34 Zr1 C36 C35 37.10(10)
C1 Zr1 C36 C35 -123.75(10)
C38 Zr1 C36 C35 78.18(11)
C5 Zr1 C36 C35 -84.45(12)
C2 Zr1 C36 C35 -120.55(11)
C4 Zr1 C36 C35 -68.31(11)
C37 Zr1 C36 C35 114.62(15)
C3 Zr1 C36 C35 -89.72(11)
C35 C36 C37 C38 -1.6(2)
Zr1 C36 C37 C38 64.19(12)
C35 C36 C37 Zr1 -65.74(12)
O2 Zr1 C37 C36 114.70(10)
O1 Zr1 C37 C36 -141.64(10)
C35 Zr1 C37 C36 37.72(9)
C34 Zr1 C37 C36 78.80(10)
C1 Zr1 C37 C36 -81.86(11)
C38 Zr1 C37 C36 116.22(14)
C5 Zr1 C37 C36 -44.45(19)
C2 Zr1 C37 C36 -58.67(10)
C4 Zr1 C37 C36 -3.99(13)
C3 Zr1 C37 C36 -24.97(11)
O2 Zr1 C37 C38 -1.52(12)
O1 Zr1 C37 C38 102.14(10)
C35 Zr1 C37 C38 -78.50(11)
C34 Zr1 C37 C38 -37.41(10)
C1 Zr1 C37 C38 161.93(9)
C5 Zr1 C37 C38 -160.66(14)
C36 Zr1 C37 C38 -116.22(14)
C2 Zr1 C37 C38 -174.89(10)
C4 Zr1 C37 C38 -120.20(11)
C3 Zr1 C37 C38 -141.19(10)
C36 C37 C38 C34 1.32(19)
Zr1 C37 C38 C34 65.81(12)
C36 C37 C38 Zr1 -64.49(12)
C35 C34 C38 C37 -0.56(19)
C39 C34 C38 C37 -172.55(15)
Zr1 C34 C38 C37 -67.39(12)
C35 C34 C38 Zr1 66.83(11)
C39 C34 C38 Zr1 -105.16(16)
O2 Zr1 C38 C37 178.60(11)
O1 Zr1 C38 C37 -78.49(10)
C35 Zr1 C38 C37 77.19(11)
C34 Zr1 C38 C37 115.35(15)
C1 Zr1 C38 C37 -44.9(2)
C5 Zr1 C38 C37 152.3(2)
C36 Zr1 C38 C37 36.24(10)
C2 Zr1 C38 C37 7.39(14)
C4 Zr1 C38 C37 96.05(12)
C3 Zr1 C38 C37 51.87(13)
O2 Zr1 C38 C34 63.25(10)
O1 Zr1 C38 C34 166.16(9)
C35 Zr1 C38 C34 -38.16(9)
C1 Zr1 C38 C34 -160.27(14)
C5 Zr1 C38 C34 36.9(3)
C36 Zr1 C38 C34 -79.11(11)
C2 Zr1 C38 C34 -107.96(11)
C4 Zr1 C38 C34 -19.30(15)
C37 Zr1 C38 C34 -115.35(15)
C3 Zr1 C38 C34 -63.48(12)
C35 C34 C39 C40 116.27(17)
C38 C34 C39 C40 -73.2(2)
Zr1 C34 C39 C40 -159.06(10)
C35 C34 C39 C47 -0.5(2)
C38 C34 C39 C47 170.05(16)
Zr1 C34 C39 C47 84.18(12)
C35 C34 C39 C54 -119.41(16)
C38 C34 C39 C54 51.1(2)
Zr1 C34 C39 C54 -34.74(13)
C34 C39 C40 C41 25.0(2)
C47 C39 C40 C41 140.19(16)
C54 C39 C40 C41 -92.52(18)
C34 C39 C40 C45 -153.40(15)
C47 C39 C40 C45 -38.19(19)
C54 C39 C40 C45 89.10(17)
C45 C40 C41 C42 -2.2(3)
C39 C40 C41 C42 179.41(16)
C40 C41 C42 C43 0.9(3)
C41 C42 C43 C44 0.9(3)
C41 C42 C43 C46 178.86(17)
C42 C43 C44 C45 -1.2(3)
C46 C43 C44 C45 -179.24(16)
C43 C44 C45 C40 -0.1(3)
C41 C40 C45 C44 1.8(3)
C39 C40 C45 C44 -179.69(15)
C34 C39 C47 C52 -97.81(17)
C40 C39 C47 C52 144.35(15)
C54 C39 C47 C52 15.4(2)
C34 C39 C47 C48 75.87(17)
C40 C39 C47 C48 -41.96(18)
C54 C39 C47 C48 -170.90(13)
C52 C47 C48 C49 1.2(2)
C39 C47 C48 C49 -172.95(15)
C47 C48 C49 C50 0.0(3)
C48 C49 C50 C51 -1.6(3)
C48 C49 C50 C53 177.17(17)
C49 C50 C51 C52 2.1(3)
C53 C50 C51 C52 -176.74(16)
C48 C47 C52 C51 -0.8(2)
C39 C47 C52 C51 173.00(15)
C50 C51 C52 C47 -0.8(3)
Zr1 O2 C54 C55 86.19(15)
Zr1 O2 C54 C61 -161.45(10)
Zr1 O2 C54 C39 -36.90(16)
C34 C39 C54 O2 40.82(14)
C40 C39 C54 O2 161.48(11)
C47 C39 C54 O2 -73.41(14)
C34 C39 C54 C55 -79.17(14)
C40 C39 C54 C55 41.49(16)
C47 C39 C54 C55 166.60(12)
C34 C39 C54 C61 159.47(13)
C40 C39 C54 C61 -79.86(16)
C47 C39 C54 C61 45.24(17)
O2 C54 C55 C56 11.22(19)
C61 C54 C55 C56 -103.46(15)
C39 C54 C55 C56 128.51(15)
O2 C54 C55 C60 -174.55(14)
C61 C54 C55 C60 70.78(18)
C39 C54 C55 C60 -57.26(18)
C60 C55 C56 C57 1.4(2)
C54 C55 C56 C57 176.05(16)
C55 C56 C57 C58 0.0(3)
C56 C57 C58 C59 -0.9(3)
C57 C58 C59 C60 0.4(3)
C58 C59 C60 C55 1.0(3)
C56 C55 C60 C59 -1.9(2)
C54 C55 C60 C59 -176.22(15)
O2 C54 C61 C62 -10.97(19)
C55 C54 C61 C62 105.17(16)
C39 C54 C61 C62 -128.14(15)
O2 C54 C61 C66 174.81(15)
C55 C54 C61 C66 -69.05(19)
C39 C54 C61 C66 57.6(2)
C66 C61 C62 C63 -2.1(3)
C54 C61 C62 C63 -176.69(16)
C61 C62 C63 C64 0.9(3)
C62 C63 C64 C65 0.8(3)
C63 C64 C65 C66 -1.3(3)
C64 C65 C66 C61 0.1(3)
C62 C61 C66 C65 1.6(3)
C54 C61 C66 C65 175.93(17)
